data_1553519
loop_
_publ_author_name
'Zhu, Zi-Qi'
'Yin, Lei'
'Wang, Yang'
'Shen, Yang'
'Li, Can'
'Mei, Guang-Jian'
'Shi, Feng'

_publ_section_title
;
 Diastereo- and enantioselective construction of biologically important
 pyrrolo[1,2-a]indole scaffolds via catalytic asymmetric [3 + 2]
 cyclodimerizations of 3-alkyl-2-vinylindoles
;
_journal_issue 1
_journal_name_full 'Organic Chemistry Frontiers'
_journal_page_first 57
_journal_paper_doi 10.1039/C6QO00446F
_journal_volume 4
_journal_year 2017
_chemical_absolute_configuration rmad
_chemical_formula_moiety 'C36 H32 F2 N2 O2'
_chemical_formula_sum 'C36 H32 F2 N2 O2'
_chemical_formula_weight 562.63
_space_group_crystal_system orthorhombic
_space_group_IT_number 19
_space_group_name_Hall 'P 2ac 2ab'
_space_group_name_H-M_alt 'P 21 21 21'
_atom_sites_solution_hydrogens geom
_atom_sites_solution_primary dual
_audit_creation_date 2016-09-05
_audit_creation_method
;
Olex2 1.2
(compiled 2016.02.19 svn.r3266 for OlexSys, GUI svn.r5221)
;
_audit_update_record
;
2016-10-04 deposited with the CCDC.
2016-10-17 downloaded from the CCDC.
;
_cell_angle_alpha 90
_cell_angle_beta 90
_cell_angle_gamma 90
_cell_formula_units_Z 4
_cell_length_a 11.5593(3)
_cell_length_b 14.0068(3)
_cell_length_c 17.8914(4)
_cell_measurement_reflns_used 4634
_cell_measurement_temperature 130
_cell_measurement_theta_max 65.12
_cell_measurement_theta_min 3.82
_cell_volume 2896.78(12)
_computing_cell_refinement 'SAINT v7.68A (Bruker, 2009)'
_computing_data_reduction 'SAINT v7.68A (Bruker, 2009)'
_computing_molecular_graphics 'Olex2 (Dolomanov et al., 2009)'
_computing_publication_material 'Olex2 (Dolomanov et al., 2009)'
_computing_structure_refinement 'ShelXL (Sheldrick, 2015)'
_computing_structure_solution 'ShelXT (Sheldrick, 2015)'
_diffrn_ambient_temperature 130
_diffrn_measured_fraction_theta_full 0.997
_diffrn_measured_fraction_theta_max 0.996
_diffrn_measurement_device_type 'Bruker APEX-II CCD'
_diffrn_measurement_method '\f and \w scans'
_diffrn_radiation_monochromator graphite
_diffrn_radiation_type CuK\a
_diffrn_radiation_wavelength 1.54178
_diffrn_reflns_av_R_equivalents 0.0523
_diffrn_reflns_av_unetI/netI 0.0470
_diffrn_reflns_Laue_measured_fraction_full 0.997
_diffrn_reflns_Laue_measured_fraction_max 0.996
_diffrn_reflns_limit_h_max 12
_diffrn_reflns_limit_h_min -13
_diffrn_reflns_limit_k_max 16
_diffrn_reflns_limit_k_min -16
_diffrn_reflns_limit_l_max 20
_diffrn_reflns_limit_l_min -21
_diffrn_reflns_number 16825
_diffrn_reflns_point_group_measured_fraction_full 0.983
_diffrn_reflns_point_group_measured_fraction_max 0.982
_diffrn_reflns_theta_full 65.664
_diffrn_reflns_theta_max 65.664
_diffrn_reflns_theta_min 4.008
_diffrn_standards_number 0
_exptl_absorpt_coefficient_mu 0.719
_exptl_absorpt_correction_T_max 0.7527
_exptl_absorpt_correction_T_min 0.6319
_exptl_absorpt_correction_type multi-scan
_exptl_absorpt_process_details
;
SADABS-2008/1 (Bruker,2008) was used for absorption correction.
wR2(int) was 0.1410 before and 0.0680 after correction.
The Ratio of minimum to maximum transmission is 0.8395.
The \l/2 correction factor is 0.0015.
;
_exptl_crystal_colour colourless
_exptl_crystal_density_diffrn 1.290
_exptl_crystal_description block
_exptl_crystal_F_000 1184
_exptl_crystal_size_max 0.12
_exptl_crystal_size_mid 0.1
_exptl_crystal_size_min 0.05
_refine_diff_density_max 0.169
_refine_diff_density_min -0.161
_refine_diff_density_rms 0.035
_refine_ls_abs_structure_details
;
 Flack x determined using 1787 quotients [(I+)-(I-)]/[(I+)+(I-)]
 (Parsons, Flack and Wagner, Acta Cryst. B69 (2013) 249-259).
;
_refine_ls_abs_structure_Flack -0.05(10)
_refine_ls_extinction_method none
_refine_ls_goodness_of_fit_ref 0.821
_refine_ls_hydrogen_treatment constr
_refine_ls_matrix_type full
_refine_ls_number_parameters 381
_refine_ls_number_reflns 4925
_refine_ls_number_restraints 0
_refine_ls_restrained_S_all 0.821
_refine_ls_R_factor_all 0.0409
_refine_ls_R_factor_gt 0.0361
_refine_ls_shift/su_max 0.000
_refine_ls_shift/su_mean 0.000
_refine_ls_structure_factor_coef Fsqd
_refine_ls_weighting_details 'w=1/[\s^2^(Fo^2^)+(0.1000P)^2^] where P=(Fo^2^+2Fc^2^)/3'
_refine_ls_weighting_scheme calc
_refine_ls_wR_factor_gt 0.1029
_refine_ls_wR_factor_ref 0.1084
_reflns_Friedel_coverage 0.745
_reflns_Friedel_fraction_full 0.965
_reflns_Friedel_fraction_max 0.964
_reflns_number_gt 4484
_reflns_number_total 4925
_reflns_threshold_expression 'I > 2\s(I)'
_cod_data_source_file c6qo00446f3.cif
_cod_data_source_block cu_dm16560_0m
_cod_original_cell_volume 2896.77(12)
_cod_database_code 1553519
_shelx_space_group_comment
;
The symmetry employed for this shelxl refinement is uniquely defined
by the following loop, which should always be used as a source of
symmetry information in preference to the above space-group names.
They are only intended as comments.
;
_shelx_estimated_absorpt_t_max 0.965
_shelx_estimated_absorpt_t_min 0.919
_olex2_refinement_description
;
1. Fixed Uiso
 At 1.2 times of:
  All C(H) groups, All C(H,H) groups, All N(H) groups
 At 1.5 times of:
  All C(H,H,H) groups
2.a Ternary CH refined with riding coordinates:
 C1(H1), C2(H2A), C3(H3)
2.b Secondary CH2 refined with riding coordinates:
 C13(H13A,H13B), C22(H22A,H22B), C24(H24A,H24B)
2.c Aromatic/amide H refined with riding coordinates:
 N2(H2), C8(H8), C9(H9), C10(H10), C11(H11), C16(H16), C17(H17), C18(H18),
 C19(H19), C26(H26), C27(H27), C29(H29), C30(H30), C32(H32), C33(H33), C35(H35),
  C36(H36)
2.d Idealised Me refined as rotating group:
 C14(H14A,H14B,H14C), C23(H23A,H23B,H23C)
;
_shelx_shelxl_version_number 2014/7
_olex2_submission_special_instructions 'No special instructions were received'

loop_
_space_group_symop_operation_xyz
'x, y, z'
'-x+1/2, -y, z+1/2'
'-x, y+1/2, -z+1/2'
'x+1/2, -y+1/2, -z'

loop_
_atom_site_label
_atom_site_type_symbol
_atom_site_fract_x
_atom_site_fract_y
_atom_site_fract_z
_atom_site_U_iso_or_equiv
_atom_site_adp_type
_atom_site_occupancy
_atom_site_site_symmetry_order
_atom_site_calc_flag
_atom_site_refinement_flags_posn
F1 F 0.88379(15) 0.27035(14) 0.84456(9) 0.0459(4) Uani 1 1 d .
F2 F 0.07712(16) -0.03779(12) 0.75503(12) 0.0520(5) Uani 1 1 d .
O1 O 0.38110(17) 0.46813(13) 0.98239(10) 0.0321(4) Uani 1 1 d .
O2 O 0.53918(17) 0.53765(13) 0.85814(10) 0.0329(4) Uani 1 1 d .
N1 N 0.30910(19) 0.45273(15) 0.86317(11) 0.0268(5) Uani 1 1 d .
N2 N 0.43898(19) 0.42303(14) 0.72654(12) 0.0280(5) Uani 1 1 d .
H2 H 0.4880 0.4303 0.7638 0.034 Uiso 1 1 calc R
C1 C 0.2762(2) 0.37758(17) 0.80965(14) 0.0266(5) Uani 1 1 d .
H1 H 0.1900 0.3715 0.8074 0.032 Uiso 1 1 calc R
C2 C 0.3298(2) 0.28645(18) 0.84550(14) 0.0266(5) Uani 1 1 d .
H2A H 0.4100 0.2793 0.8253 0.032 Uiso 1 1 calc R
C3 C 0.3402(2) 0.31038(18) 0.92874(14) 0.0279(5) Uani 1 1 d .
H3 H 0.2653 0.2925 0.9530 0.033 Uiso 1 1 calc R
C4 C 0.3487(2) 0.41908(18) 0.93000(13) 0.0269(5) Uani 1 1 d .
C5 C 0.3234(2) 0.39856(16) 0.73336(14) 0.0264(5) Uani 1 1 d .
C6 C 0.2733(2) 0.39188(18) 0.66409(14) 0.0292(6) Uani 1 1 d .
C7 C 0.3627(2) 0.41410(17) 0.61106(14) 0.0279(5) Uani 1 1 d .
C8 C 0.3656(3) 0.4196(2) 0.53263(15) 0.0341(6) Uani 1 1 d .
H8 H 0.2981 0.4070 0.5040 0.041 Uiso 1 1 calc R
C9 C 0.4683(3) 0.4434(2) 0.49795(15) 0.0387(7) Uani 1 1 d .
H9 H 0.4712 0.4466 0.4449 0.046 Uiso 1 1 calc R
C10 C 0.5675(3) 0.4628(2) 0.53926(17) 0.0386(6) Uani 1 1 d .
H10 H 0.6367 0.4794 0.5137 0.046 Uiso 1 1 calc R
C11 C 0.5682(3) 0.45861(19) 0.61668(16) 0.0330(6) Uani 1 1 d .
H11 H 0.6362 0.4719 0.6446 0.040 Uiso 1 1 calc R
C12 C 0.4646(2) 0.43405(17) 0.65171(14) 0.0279(5) Uani 1 1 d .
C13 C 0.1503(3) 0.3660(2) 0.64556(16) 0.0394(7) Uani 1 1 d .
H13A H 0.1202 0.4115 0.6080 0.047 Uiso 1 1 calc R
H13B H 0.1024 0.3723 0.6912 0.047 Uiso 1 1 calc R
C14 C 0.1381(3) 0.2648(3) 0.6152(2) 0.0534(9) Uani 1 1 d .
H14A H 0.1841 0.2583 0.5695 0.080 Uiso 1 1 calc GR
H14B H 0.0566 0.2518 0.6040 0.080 Uiso 1 1 calc GR
H14C H 0.1658 0.2191 0.6527 0.080 Uiso 1 1 calc GR
C15 C 0.2831(2) 0.55036(18) 0.84831(14) 0.0294(6) Uani 1 1 d .
C16 C 0.1750(3) 0.5740(2) 0.81931(15) 0.0337(6) Uani 1 1 d .
H16 H 0.1210 0.5250 0.8078 0.040 Uiso 1 1 calc R
C17 C 0.1457(3) 0.6691(2) 0.80707(16) 0.0415(7) Uani 1 1 d .
H17 H 0.0725 0.6848 0.7863 0.050 Uiso 1 1 calc R
C18 C 0.2231(3) 0.7407(2) 0.82516(18) 0.0448(7) Uani 1 1 d .
H18 H 0.2028 0.8056 0.8176 0.054 Uiso 1 1 calc R
C19 C 0.3294(3) 0.7175(2) 0.85412(17) 0.0414(7) Uani 1 1 d .
H19 H 0.3816 0.7672 0.8673 0.050 Uiso 1 1 calc R
C20 C 0.3626(3) 0.62258(19) 0.86470(14) 0.0322(6) Uani 1 1 d .
C21 C 0.4835(3) 0.60041(18) 0.88925(15) 0.0324(6) Uani 1 1 d .
C22 C 0.5351(3) 0.6615(2) 0.94951(19) 0.0476(8) Uani 1 1 d .
H22A H 0.4748 0.6751 0.9873 0.057 Uiso 1 1 calc R
H22B H 0.5591 0.7232 0.9273 0.057 Uiso 1 1 calc R
C23 C 0.6379(3) 0.6176(3) 0.9883(2) 0.0552(9) Uani 1 1 d .
H23A H 0.6945 0.5968 0.9508 0.083 Uiso 1 1 calc GR
H23B H 0.6126 0.5624 1.0177 0.083 Uiso 1 1 calc GR
H23C H 0.6735 0.6649 1.0214 0.083 Uiso 1 1 calc GR
C24 C 0.4376(2) 0.25871(18) 0.97121(15) 0.0300(6) Uani 1 1 d .
H24A H 0.4431 0.2867 1.0219 0.036 Uiso 1 1 calc R
H24B H 0.4153 0.1909 0.9771 0.036 Uiso 1 1 calc R
C25 C 0.5558(2) 0.26246(18) 0.93564(14) 0.0290(5) Uani 1 1 d .
C26 C 0.6210(3) 0.34663(19) 0.93606(15) 0.0317(6) Uani 1 1 d .
H26 H 0.5899 0.4026 0.9583 0.038 Uiso 1 1 calc R
C27 C 0.7306(3) 0.3496(2) 0.90441(15) 0.0344(6) Uani 1 1 d .
H27 H 0.7742 0.4070 0.9042 0.041 Uiso 1 1 calc R
C28 C 0.7745(3) 0.2675(2) 0.87335(15) 0.0356(6) Uani 1 1 d .
C29 C 0.7140(3) 0.1832(2) 0.87188(17) 0.0397(7) Uani 1 1 d .
H29 H 0.7464 0.1275 0.8501 0.048 Uiso 1 1 calc R
C30 C 0.6042(3) 0.1818(2) 0.90321(16) 0.0362(6) Uani 1 1 d .
H30 H 0.5610 0.1241 0.9024 0.043 Uiso 1 1 calc R
C31 C 0.2631(2) 0.19745(17) 0.82480(14) 0.0270(5) Uani 1 1 d .
C32 C 0.3039(2) 0.13894(18) 0.76839(15) 0.0318(6) Uani 1 1 d .
H32 H 0.3761 0.1532 0.7456 0.038 Uiso 1 1 calc R
C33 C 0.2415(3) 0.05948(18) 0.74417(16) 0.0352(6) Uani 1 1 d .
H33 H 0.2697 0.0201 0.7050 0.042 Uiso 1 1 calc R
C34 C 0.1386(3) 0.04001(19) 0.77842(17) 0.0374(6) Uani 1 1 d .
C35 C 0.0947(3) 0.0952(2) 0.83539(19) 0.0448(7) Uani 1 1 d .
H35 H 0.0236 0.0792 0.8588 0.054 Uiso 1 1 calc R
C36 C 0.1571(3) 0.1745(2) 0.85760(17) 0.0386(7) Uani 1 1 d .
H36 H 0.1271 0.2143 0.8960 0.046 Uiso 1 1 calc R

loop_
_atom_site_aniso_label
_atom_site_aniso_U_11
_atom_site_aniso_U_22
_atom_site_aniso_U_33
_atom_site_aniso_U_23
_atom_site_aniso_U_13
_atom_site_aniso_U_12
F1 0.0315(9) 0.0642(11) 0.0420(9) 0.0001(8) 0.0059(7) 0.0010(8)
F2 0.0404(10) 0.0357(8) 0.0799(14) -0.0137(9) -0.0049(9) -0.0116(8)
O1 0.0348(10) 0.0328(9) 0.0287(9) -0.0060(7) 0.0010(8) 0.0001(8)
O2 0.0330(10) 0.0332(10) 0.0323(9) -0.0013(8) 0.0059(8) -0.0020(8)
N1 0.0281(11) 0.0258(10) 0.0266(10) -0.0009(8) 0.0018(8) -0.0006(9)
N2 0.0292(12) 0.0290(10) 0.0260(10) 0.0005(9) -0.0017(9) -0.0007(9)
C1 0.0246(13) 0.0263(12) 0.0289(12) -0.0026(10) 0.0002(11) -0.0014(10)
C2 0.0259(13) 0.0262(12) 0.0276(12) 0.0013(9) 0.0012(10) -0.0007(10)
C3 0.0277(13) 0.0293(13) 0.0267(12) 0.0003(10) 0.0012(11) -0.0036(11)
C4 0.0251(13) 0.0298(13) 0.0257(12) -0.0001(10) 0.0058(10) -0.0007(10)
C5 0.0272(13) 0.0236(11) 0.0284(12) -0.0012(10) 0.0000(10) 0.0026(10)
C6 0.0315(14) 0.0266(12) 0.0296(13) -0.0024(9) -0.0028(11) 0.0063(11)
C7 0.0346(14) 0.0223(11) 0.0270(12) -0.0010(9) -0.0016(11) 0.0078(10)
C8 0.0399(16) 0.0342(13) 0.0282(13) -0.0002(10) -0.0032(11) 0.0071(12)
C9 0.0491(18) 0.0399(15) 0.0271(13) 0.0022(11) 0.0040(12) 0.0096(13)
C10 0.0412(17) 0.0368(14) 0.0380(14) 0.0039(12) 0.0118(12) 0.0054(13)
C11 0.0337(15) 0.0310(12) 0.0342(13) 0.0005(11) 0.0020(11) 0.0032(12)
C12 0.0352(14) 0.0218(11) 0.0265(12) 0.0010(9) 0.0017(11) 0.0048(10)
C13 0.0312(15) 0.0553(18) 0.0317(13) -0.0011(12) -0.0059(12) 0.0033(14)
C14 0.0465(19) 0.0530(18) 0.061(2) 0.0081(16) -0.0194(17) -0.0121(16)
C15 0.0363(15) 0.0273(13) 0.0247(12) -0.0013(10) 0.0077(11) 0.0028(11)
C16 0.0358(15) 0.0374(14) 0.0280(12) -0.0005(11) 0.0029(11) 0.0066(12)
C17 0.0448(18) 0.0440(16) 0.0359(14) 0.0009(12) 0.0012(13) 0.0133(14)
C18 0.058(2) 0.0332(14) 0.0434(15) 0.0007(12) 0.0042(15) 0.0131(15)
C19 0.0536(19) 0.0300(14) 0.0406(15) -0.0031(11) 0.0042(14) 0.0001(13)
C20 0.0377(16) 0.0285(13) 0.0304(12) -0.0017(10) 0.0061(11) 0.0005(11)
C21 0.0381(15) 0.0244(12) 0.0347(13) 0.0012(10) 0.0071(12) -0.0053(11)
C22 0.0466(19) 0.0431(17) 0.0531(18) -0.0147(14) -0.0046(15) -0.0057(15)
C23 0.061(2) 0.0524(19) 0.0527(18) -0.0104(15) -0.0131(17) -0.0118(17)
C24 0.0336(14) 0.0282(12) 0.0283(12) 0.0056(10) -0.0006(11) -0.0024(11)
C25 0.0320(14) 0.0284(12) 0.0265(12) 0.0044(10) -0.0048(11) 0.0013(11)
C26 0.0318(14) 0.0276(12) 0.0355(13) 0.0032(10) -0.0047(11) 0.0010(11)
C27 0.0319(14) 0.0354(14) 0.0358(13) 0.0054(11) -0.0057(11) -0.0042(12)
C28 0.0295(14) 0.0490(16) 0.0282(13) 0.0055(12) -0.0009(11) 0.0012(13)
C29 0.0389(17) 0.0385(15) 0.0417(15) -0.0067(12) 0.0025(13) 0.0029(13)
C30 0.0384(16) 0.0319(14) 0.0383(14) -0.0025(11) 0.0017(12) -0.0040(12)
C31 0.0286(13) 0.0238(11) 0.0286(12) 0.0007(9) -0.0015(10) 0.0002(10)
C32 0.0304(15) 0.0323(13) 0.0328(13) -0.0030(11) 0.0025(11) -0.0017(11)
C33 0.0361(15) 0.0301(13) 0.0395(14) -0.0073(11) -0.0022(12) 0.0011(11)
C34 0.0340(15) 0.0247(11) 0.0535(16) -0.0021(12) -0.0083(13) -0.0039(11)
C35 0.0340(16) 0.0425(16) 0.0579(18) -0.0040(14) 0.0085(14) -0.0100(13)
C36 0.0355(16) 0.0372(15) 0.0432(15) -0.0090(12) 0.0082(13) -0.0041(13)

loop_
_atom_type_symbol
_atom_type_description
_atom_type_scat_dispersion_real
_atom_type_scat_dispersion_imag
_atom_type_scat_source
C C 0.0181 0.0091 'International Tables Vol C Tables 4.2.6.8 and 6.1.1.4'
H H 0.0000 0.0000 'International Tables Vol C Tables 4.2.6.8 and 6.1.1.4'
F F 0.0727 0.0534 'International Tables Vol C Tables 4.2.6.8 and 6.1.1.4'
N N 0.0311 0.0180 'International Tables Vol C Tables 4.2.6.8 and 6.1.1.4'
O O 0.0492 0.0322 'International Tables Vol C Tables 4.2.6.8 and 6.1.1.4'

loop_
_geom_angle_atom_site_label_1
_geom_angle_atom_site_label_2
_geom_angle_atom_site_label_3
_geom_angle
C4 N1 C1 114.2(2)
C4 N1 C15 124.5(2)
C15 N1 C1 120.7(2)
C5 N2 H2 125.7
C12 N2 H2 125.7
C12 N2 C5 108.7(2)
N1 C1 H1 110.1
N1 C1 C2 102.4(2)
N1 C1 C5 111.0(2)
C2 C1 H1 110.1
C5 C1 H1 110.1
C5 C1 C2 113.0(2)
C1 C2 H2A 107.6
C3 C2 C1 104.6(2)
C3 C2 H2A 107.6
C31 C2 C1 111.8(2)
C31 C2 H2A 107.6
C31 C2 C3 117.3(2)
C2 C3 H3 107.5
C2 C3 C24 115.7(2)
C4 C3 C2 103.8(2)
C4 C3 H3 107.5
C4 C3 C24 114.5(2)
C24 C3 H3 107.5
O1 C4 N1 125.5(2)
O1 C4 C3 126.3(2)
N1 C4 C3 108.1(2)
N2 C5 C1 118.7(2)
C6 C5 N2 110.2(2)
C6 C5 C1 131.0(2)
C5 C6 C7 106.2(2)
C5 C6 C13 127.9(3)
C7 C6 C13 125.9(2)
C8 C7 C6 133.5(3)
C8 C7 C12 118.9(3)
C12 C7 C6 107.6(2)
C7 C8 H8 120.6
C9 C8 C7 118.9(3)
C9 C8 H8 120.6
C8 C9 H9 119.4
C8 C9 C10 121.2(3)
C10 C9 H9 119.4
C9 C10 H10 119.1
C11 C10 C9 121.8(3)
C11 C10 H10 119.1
C10 C11 H11 121.5
C10 C11 C12 117.1(3)
C12 C11 H11 121.5
N2 C12 C7 107.4(2)
N2 C12 C11 130.4(3)
C11 C12 C7 122.2(2)
C6 C13 H13A 109.0
C6 C13 H13B 109.0
C6 C13 C14 112.9(3)
H13A C13 H13B 107.8
C14 C13 H13A 109.0
C14 C13 H13B 109.0
C13 C14 H14A 109.5
C13 C14 H14B 109.5
C13 C14 H14C 109.5
H14A C14 H14B 109.5
H14A C14 H14C 109.5
H14B C14 H14C 109.5
C16 C15 N1 119.1(2)
C16 C15 C20 119.8(2)
C20 C15 N1 121.1(2)
C15 C16 H16 119.9
C17 C16 C15 120.2(3)
C17 C16 H16 119.9
C16 C17 H17 120.0
C18 C17 C16 120.0(3)
C18 C17 H17 120.0
C17 C18 H18 120.1
C19 C18 C17 119.8(3)
C19 C18 H18 120.1
C18 C19 H19 119.3
C18 C19 C20 121.4(3)
C20 C19 H19 119.3
C15 C20 C21 121.7(2)
C19 C20 C15 118.7(3)
C19 C20 C21 119.6(3)
O2 C21 C20 120.4(3)
O2 C21 C22 121.8(3)
C20 C21 C22 117.6(2)
C21 C22 H22A 108.7
C21 C22 H22B 108.7
C21 C22 C23 114.3(3)
H22A C22 H22B 107.6
C23 C22 H22A 108.7
C23 C22 H22B 108.7
C22 C23 H23A 109.5
C22 C23 H23B 109.5
C22 C23 H23C 109.5
H23A C23 H23B 109.5
H23A C23 H23C 109.5
H23B C23 H23C 109.5
C3 C24 H24A 108.3
C3 C24 H24B 108.3
H24A C24 H24B 107.4
C25 C24 C3 116.0(2)
C25 C24 H24A 108.3
C25 C24 H24B 108.3
C26 C25 C24 121.0(2)
C30 C25 C24 120.9(2)
C30 C25 C26 118.1(3)
C25 C26 H26 119.5
C27 C26 C25 121.0(3)
C27 C26 H26 119.5
C26 C27 H27 120.7
C28 C27 C26 118.5(3)
C28 C27 H27 120.7
F1 C28 C27 118.1(3)
F1 C28 C29 119.3(3)
C29 C28 C27 122.7(3)
C28 C29 H29 121.0
C28 C29 C30 118.0(3)
C30 C29 H29 121.0
C25 C30 C29 121.7(3)
C25 C30 H30 119.1
C29 C30 H30 119.1
C32 C31 C2 119.6(2)
C32 C31 C36 118.0(2)
C36 C31 C2 122.3(2)
C31 C32 H32 119.2
C31 C32 C33 121.5(3)
C33 C32 H32 119.2
C32 C33 H33 121.0
C34 C33 C32 118.1(3)
C34 C33 H33 121.0
F2 C34 C35 118.9(3)
C33 C34 F2 118.3(3)
C33 C34 C35 122.8(3)
C34 C35 H35 120.9
C34 C35 C36 118.2(3)
C36 C35 H35 120.9
C31 C36 H36 119.3
C35 C36 C31 121.4(3)
C35 C36 H36 119.3

loop_
_geom_bond_atom_site_label_1
_geom_bond_atom_site_label_2
_geom_bond_distance
F1 C28 1.365(3)
F2 C34 1.367(3)
O1 C4 1.221(3)
O2 C21 1.223(3)
N1 C1 1.473(3)
N1 C4 1.364(3)
N1 C15 1.425(3)
N2 H2 0.8800
N2 C5 1.385(3)
N2 C12 1.380(3)
C1 H1 1.0000
C1 C2 1.557(3)
C1 C5 1.499(4)
C2 H2A 1.0000
C2 C3 1.531(3)
C2 C31 1.512(3)
C3 H3 1.0000
C3 C4 1.526(4)
C3 C24 1.539(4)
C5 C6 1.371(4)
C6 C7 1.437(4)
C6 C13 1.505(4)
C7 C8 1.406(4)
C7 C12 1.412(4)
C8 H8 0.9500
C8 C9 1.380(4)
C9 H9 0.9500
C9 C10 1.392(5)
C10 H10 0.9500
C10 C11 1.386(4)
C11 H11 0.9500
C11 C12 1.394(4)
C13 H13A 0.9900
C13 H13B 0.9900
C13 C14 1.524(5)
C14 H14A 0.9800
C14 H14B 0.9800
C14 H14C 0.9800
C15 C16 1.393(4)
C15 C20 1.398(4)
C16 H16 0.9500
C16 C17 1.392(4)
C17 H17 0.9500
C17 C18 1.382(5)
C18 H18 0.9500
C18 C19 1.372(5)
C19 H19 0.9500
C19 C20 1.397(4)
C20 C21 1.497(4)
C21 C22 1.500(4)
C22 H22A 0.9900
C22 H22B 0.9900
C22 C23 1.507(5)
C23 H23A 0.9800
C23 H23B 0.9800
C23 H23C 0.9800
C24 H24A 0.9900
C24 H24B 0.9900
C24 C25 1.508(4)
C25 C26 1.400(4)
C25 C30 1.388(4)
C26 H26 0.9500
C26 C27 1.388(4)
C27 H27 0.9500
C27 C28 1.373(4)
C28 C29 1.372(4)
C29 H29 0.9500
C29 C30 1.388(4)
C30 H30 0.9500
C31 C32 1.383(4)
C31 C36 1.396(4)
C32 H32 0.9500
C32 C33 1.395(4)
C33 H33 0.9500
C33 C34 1.365(4)
C34 C35 1.376(4)
C35 H35 0.9500
C35 C36 1.383(4)
C36 H36 0.9500

loop_
_geom_torsion_atom_site_label_1
_geom_torsion_atom_site_label_2
_geom_torsion_atom_site_label_3
_geom_torsion_atom_site_label_4
_geom_torsion
F1 C28 C29 C30 178.4(2)
F2 C34 C35 C36 -179.0(3)
O2 C21 C22 C23 -22.4(4)
N1 C1 C2 C3 24.0(3)
N1 C1 C2 C31 152.0(2)
N1 C1 C5 N2 48.7(3)
N1 C1 C5 C6 -136.4(3)
N1 C15 C16 C17 177.5(2)
N1 C15 C20 C19 -175.4(2)
N1 C15 C20 C21 7.9(4)
N2 C5 C6 C7 -0.4(3)
N2 C5 C6 C13 179.2(2)
C1 N1 C4 O1 179.7(2)
C1 N1 C4 C3 -2.8(3)
C1 N1 C15 C16 42.7(3)
C1 N1 C15 C20 -139.5(2)
C1 C2 C3 C4 -25.8(3)
C1 C2 C3 C24 -152.1(2)
C1 C2 C31 C32 99.8(3)
C1 C2 C31 C36 -76.3(3)
C1 C5 C6 C7 -175.6(2)
C1 C5 C6 C13 4.0(4)
C2 C1 C5 N2 -65.7(3)
C2 C1 C5 C6 109.2(3)
C2 C3 C4 O1 -164.2(2)
C2 C3 C4 N1 18.3(3)
C2 C3 C24 C25 49.8(3)
C2 C31 C32 C33 -175.9(2)
C2 C31 C36 C35 176.9(3)
C3 C2 C31 C32 -139.4(3)
C3 C2 C31 C36 44.6(4)
C3 C24 C25 C26 73.0(3)
C3 C24 C25 C30 -108.6(3)
C4 N1 C1 C2 -13.6(3)
C4 N1 C1 C5 -134.5(2)
C4 N1 C15 C16 -127.1(3)
C4 N1 C15 C20 50.7(4)
C4 C3 C24 C25 -70.8(3)
C5 N2 C12 C7 -1.1(3)
C5 N2 C12 C11 179.7(3)
C5 C1 C2 C3 143.4(2)
C5 C1 C2 C31 -88.6(3)
C5 C6 C7 C8 -179.8(3)
C5 C6 C7 C12 -0.3(3)
C5 C6 C13 C14 -104.7(3)
C6 C7 C8 C9 -180.0(3)
C6 C7 C12 N2 0.9(3)
C6 C7 C12 C11 -179.9(2)
C7 C6 C13 C14 74.8(3)
C7 C8 C9 C10 -0.6(4)
C8 C7 C12 N2 -179.5(2)
C8 C7 C12 C11 -0.3(4)
C8 C9 C10 C11 0.4(5)
C9 C10 C11 C12 0.0(4)
C10 C11 C12 N2 179.1(3)
C10 C11 C12 C7 0.0(4)
C12 N2 C5 C1 176.8(2)
C12 N2 C5 C6 0.9(3)
C12 C7 C8 C9 0.6(4)
C13 C6 C7 C8 0.6(5)
C13 C6 C7 C12 -179.9(2)
C15 N1 C1 C2 175.6(2)
C15 N1 C1 C5 54.8(3)
C15 N1 C4 O1 -9.9(4)
C15 N1 C4 C3 167.6(2)
C15 C16 C17 C18 -1.4(4)
C15 C20 C21 O2 43.1(4)
C15 C20 C21 C22 -140.5(3)
C16 C15 C20 C19 2.5(4)
C16 C15 C20 C21 -174.3(2)
C16 C17 C18 C19 1.0(4)
C17 C18 C19 C20 1.1(5)
C18 C19 C20 C15 -2.9(4)
C18 C19 C20 C21 174.0(3)
C19 C20 C21 O2 -133.6(3)
C19 C20 C21 C22 42.8(4)
C20 C15 C16 C17 -0.4(4)
C20 C21 C22 C23 161.3(3)
C24 C3 C4 O1 -37.2(4)
C24 C3 C4 N1 145.4(2)
C24 C25 C26 C27 178.9(2)
C24 C25 C30 C29 -178.3(2)
C25 C26 C27 C28 -0.8(4)
C26 C25 C30 C29 0.0(4)
C26 C27 C28 F1 -177.9(2)
C26 C27 C28 C29 0.5(4)
C27 C28 C29 C30 0.1(4)
C28 C29 C30 C25 -0.3(4)
C30 C25 C26 C27 0.5(4)
C31 C2 C3 C4 -150.4(2)
C31 C2 C3 C24 83.3(3)
C31 C32 C33 C34 -0.7(4)
C32 C31 C36 C35 0.8(4)
C32 C33 C34 F2 -179.9(3)
C32 C33 C34 C35 -0.1(4)
C33 C34 C35 C36 1.2(5)
C34 C35 C36 C31 -1.5(5)
C36 C31 C32 C33 0.4(4)
